data_8101042
loop_
_publ_author_name
'Creaser, S. P.'
'Pyke, S. M.'
'Tiekink, E. R. T.'

_publ_section_title
;
Crystal structure of N1-(4,4-dimethoxyhexahydro-1\l^6^-thiopyran-
1-yliden)-4-methyl-1-benzenesulfonamide, C~14~H~21~NO~4~S~2~
;
_journal_issue 3
_journal_name_full 'Zeitschrift f\"ur Kristallographie - New Crystal Structures'
_journal_page_first 449
_journal_page_last 450
_journal_volume 216
_journal_year 2001
_chemical_formula_moiety 'C14 H21 N O4 S2 '
_chemical_formula_sum 'C14 H21 N O4 S2'
_chemical_formula_weight 331.44
_space_group_IT_number 15
_symmetry_cell_setting monoclinic
_symmetry_space_group_name_Hall '-C 2yc'
_symmetry_space_group_name_H-M 'C 1 2/c 1'
_cell_angle_alpha 90
_cell_angle_beta 107.24(3)
_cell_angle_gamma 90
_cell_formula_units_Z 8
_cell_length_a 34.05(1)
_cell_length_b 7.492(4)
_cell_length_c 12.870(8)
_cell_measurement_temperature 293
_cell_volume 3135(3)
_diffrn_ambient_temperature 293
_exptl_crystal_density_diffrn 1.404
_cod_original_sg_symbol_H-M C2/c
_cod_original_formula_sum 'C14 H21 N O4 S2 '
_cod_database_code 8101042

loop_
_symmetry_equiv_pos_as_xyz
'  +x,  +y,  +z'
'  -x,  +y,1/2-z'
'  -x,  -y,  -z'
'  +x,  -y,1/2+z'
'1/2+x,1/2+y,  +z'
1/2-x,1/2+y,1/2-z
'1/2-x,1/2-y,  -z'
1/2+x,1/2-y,1/2+z

loop_
_atom_site_label
_atom_site_fract_x
_atom_site_fract_y
_atom_site_fract_z
_atom_site_U_iso_or_equiv
_atom_site_occupancy
_atom_site_refinement_flags
_atom_site_adp_type
_atom_site_calc_flag
_atom_site_calc_attached_atom
_atom_site_Wyckoff_symbol
_atom_site_symmetry_multiplicity
S(1) 0.38695(1) 0.14013(8) -0.34394(4) 0.0294(1) 1.000 . Uani d ? f 8
S(2) 0.39166(1) 0.45099(7) -0.23706(4) 0.0276(1) 1.000 . Uani d ? f 8
O(2) 0.36712(4) 0.5657(2) -0.1910(1) 0.0355(4) 1.000 . Uani d ? f 8
O(3) 0.40936(5) 0.5311(2) -0.3159(1) 0.0372(4) 1.000 . Uani d ? f 8
O(4) 0.25961(4) -0.0024(2) -0.5495(1) 0.0394(4) 1.000 . Uani d ? f 8
O(5) 0.32019(4) -0.1260(2) -0.5705(1) 0.0338(4) 1.000 . Uani d ? f 8
N(1) 0.36308(5) 0.2821(2) -0.2868(1) 0.0297(5) 1.000 . Uani d ? f 8
C(2) 0.35937(7) -0.0624(3) -0.3362(2) 0.0322(6) 1.000 . Uani d ? f 8
C(3) 0.31346(6) -0.0452(3) -0.3916(2) 0.0318(6) 1.000 . Uani d ? f 8
C(4) 0.30323(6) -0.0010(3) -0.5125(2) 0.0304(6) 1.000 . Uani d ? f 8
C(5) 0.32123(7) 0.1785(3) -0.5305(2) 0.0329(6) 1.000 . Uani d ? f 8
C(6) 0.36795(6) 0.1826(3) -0.4879(2) 0.0331(6) 1.000 . Uani d ? f 8
C(7) 0.43345(6) 0.3689(3) -0.1297(2) 0.0271(5) 1.000 . Uani d ? f 8
C(8) 0.47247(6) 0.3598(3) -0.1424(2) 0.0356(6) 1.000 . Uani d ? f 8
C(9) 0.50470(7) 0.2911(3) -0.0597(2) 0.0401(7) 1.000 . Uani d ? f 8
C(10) 0.49871(7) 0.2286(3) 0.0366(2) 0.0367(6) 1.000 . Uani d ? f 8
C(10') 0.53373(7) 0.1559(4) 0.1275(2) 0.0510(7) 1.000 . Uani d ? f 8
C(11) 0.45933(7) 0.2402(3) 0.0471(2) 0.0394(6) 1.000 . Uani d ? f 8
C(12) 0.42689(6) 0.3090(3) -0.0345(2) 0.0351(6) 1.000 . Uani d ? f 8
C(41) 0.24132(7) 0.0395(4) -0.6621(2) 0.0542(8) 1.000 . Uani d ? f 8
C(42) 0.30918(7) -0.3097(3) -0.5630(2) 0.0447(7) 1.000 . Uani d ? f 8
H(1) 0.3699 -0.1558 -0.3703 0.039 1.000 . Uiso c ? f 8
H(2) 0.3636 -0.0912 -0.2617 0.039 1.000 . Uiso c ? f 8
H(3) 0.3006 -0.1550 -0.3841 0.038 1.000 . Uiso c ? f 8
H(4) 0.3030 0.0472 -0.3568 0.038 1.000 . Uiso c ? f 8
H(5) 0.3132 0.2029 -0.6064 0.039 1.000 . Uiso c ? f 8
H(6) 0.3106 0.2681 -0.4942 0.039 1.000 . Uiso c ? f 8
H(7) 0.3772 0.2970 -0.5023 0.040 1.000 . Uiso c ? f 8
H(8) 0.3786 0.0941 -0.5251 0.040 1.000 . Uiso c ? f 8
H(9) 0.4770 0.4006 -0.2078 0.043 1.000 . Uiso c ? f 8
H(10) 0.5314 0.2863 -0.0686 0.048 1.000 . Uiso c ? f 8
H(11) 0.5274 0.1667 0.1944 0.061 1.000 . Uiso c ? f 8
H(12) 0.5379 0.0337 0.1140 0.061 1.000 . Uiso c ? f 8
H(13) 0.5580 0.2214 0.1316 0.061 1.000 . Uiso c ? f 8
H(14) 0.4546 0.1996 0.1124 0.047 1.000 . Uiso c ? f 8
H(15) 0.4002 0.3153 -0.0254 0.042 1.000 . Uiso c ? f 8
H(16) 0.2420 0.1650 -0.6721 0.065 1.000 . Uiso c ? f 8
H(17) 0.2136 -0.0005 -0.6845 0.065 1.000 . Uiso c ? f 8
H(18) 0.2562 -0.0181 -0.7043 0.065 1.000 . Uiso c ? f 8
H(19) 0.2816 -0.3165 -0.5609 0.054 1.000 . Uiso c ? f 8
H(20) 0.3118 -0.3732 -0.6245 0.054 1.000 . Uiso c ? f 8
H(21) 0.3269 -0.3607 -0.4985 0.054 1.000 . Uiso c ? f 8

loop_
_atom_site_aniso_label
_atom_site_aniso_U_11
_atom_site_aniso_U_22
_atom_site_aniso_U_33
_atom_site_aniso_U_12
_atom_site_aniso_U_13
_atom_site_aniso_U_23
S(1) 0.0281(3) 0.0306(3) 0.0282(3) 0.0002(2) 0.0065(2) -0.0017(2)
S(2) 0.0310(3) 0.0279(3) 0.0242(2) -0.0014(2) 0.0086(2) -0.0002(2)
O(2) 0.0405(9) 0.0320(9) 0.0346(8) 0.0057(7) 0.0123(7) -0.0025(7)
O(3) 0.0440(9) 0.039(1) 0.0301(8) -0.0091(8) 0.0137(7) 0.0048(7)
O(4) 0.0241(7) 0.055(1) 0.0386(9) 0.0022(7) 0.0079(6) -0.0005(8)
O(5) 0.0304(8) 0.0355(9) 0.0370(8) -0.0009(7) 0.0120(6) -0.0089(7)
N(1) 0.0260(9) 0.034(1) 0.0294(9) -0.0035(8) 0.0084(7) -0.0051(8)
C(2) 0.041(1) 0.024(1) 0.029(1) 0.001(1) 0.0077(9) 0.0050(9)
C(3) 0.035(1) 0.031(1) 0.032(1) -0.003(1) 0.0135(9) 0.000(1)
C(4) 0.025(1) 0.035(1) 0.031(1) 0.0015(9) 0.0070(8) -0.0014(9)
C(5) 0.037(1) 0.037(1) 0.024(1) 0.002(1) 0.0081(9) 0.0038(9)
C(6) 0.037(1) 0.038(1) 0.027(1) -0.005(1) 0.0130(9) -0.000(1)
C(7) 0.026(1) 0.029(1) 0.025(1) -0.0035(9) 0.0049(8) -0.0028(9)
C(8) 0.034(1) 0.044(1) 0.033(1) -0.004(1) 0.0150(9) -0.002(1)
C(9) 0.029(1) 0.044(1) 0.048(1) -0.001(1) 0.012(1) -0.008(1)
C(10) 0.034(1) 0.034(1) 0.036(1) 0.001(1) 0.0012(9) -0.011(1)
C(10') 0.044(1) 0.049(2) 0.047(1) 0.006(1) -0.006(1) -0.010(1)
C(11) 0.041(1) 0.049(1) 0.027(1) 0.003(1) 0.008(1) 0.001(1)
C(12) 0.031(1) 0.046(1) 0.030(1) 0.001(1) 0.0122(9) 0.004(1)
C(41) 0.034(1) 0.071(2) 0.047(1) 0.006(1) -0.005(1) 0.000(1)
C(42) 0.040(1) 0.038(1) 0.058(2) -0.004(1) 0.017(1) -0.017(1)

loop_
_geom_bond_atom_site_label_1
_geom_bond_atom_site_label_2
_geom_bond_distance
_geom_bond_site_symmetry_1
_geom_bond_site_symmetry_2
_geom_bond_publ_flag
S(1) N(1) 1.639(3) . . ?
S(1) C(2) 1.803(3) . . ?
S(1) C(6) 1.801(3) . . ?
S(2) O(2) 1.443(2) . . ?
S(2) O(3) 1.455(2) . . ?
S(2) N(1) 1.609(3) . . ?
S(2) C(7) 1.774(3) . . ?
O(4) C(4) 1.419(3) . . ?
O(4) C(41) 1.432(4) . . ?
O(5) C(4) 1.422(4) . . ?
O(5) C(42) 1.437(4) . . ?
C(2) C(3) 1.519(4) . . ?
C(2) H(1) 0.95 . . no
C(2) H(2) 0.95 . . no
C(3) C(4) 1.527(4) . . ?
C(3) H(3) 0.95 . . no
C(3) H(4) 0.95 . . no
C(4) C(5) 1.523(4) . . ?
C(5) C(6) 1.522(4) . . ?
C(5) H(5) 0.95 . . no
C(5) H(6) 0.95 . . no
C(6) H(7) 0.95 . . no
C(6) H(8) 0.95 . . no
C(7) C(8) 1.388(4) . . ?
C(7) C(12) 1.384(4) . . ?
C(8) C(9) 1.382(4) . . ?
C(8) H(9) 0.95 . . no
C(9) C(10) 1.396(5) . . ?
C(9) H(10) 0.95 . . no
C(10) C(10') 1.503(4) . . ?
C(10) C(11) 1.390(4) . . ?
C(10') H(11) 0.95 . . no
C(10') H(12) 0.95 . . no
C(10') H(13) 0.95 . . no
C(11) C(12) 1.379(4) . . ?
C(11) H(14) 0.95 . . no
C(12) H(15) 0.95 . . no
C(41) H(16) 0.95 . . no
C(41) H(17) 0.95 . . no
C(41) H(18) 0.95 . . no
C(42) H(19) 0.95 . . no
C(42) H(20) 0.95 . . no
C(42) H(21) 0.95 . . no

loop_
_cod_related_entry_id
_cod_related_entry_database
_cod_related_entry_code
1 ChemSpider 21122287
